data_2228189
loop_
_publ_author_name
'Kaabi, Kamel'
'El Glaoui, Meher'
'Pereira Silva, P. S'
'Ramos Silva, M.'
'Ben Nasr, Cherif'

_publ_section_title
;
 Bis[2-amino-6-methylpyrimidin-4(1<i>H</i>)-one-\k^2^<i>N</i>^3^,<i>O</i>]dichloridocadmium(II)
;
_journal_coeditor_code ZS2058
_journal_issue 10
_journal_name_full 'Acta Crystallographica Section E'
_journal_page_first m1225
_journal_paper_doi 10.1107/S1600536810035051
_journal_volume 66
_journal_year 2010
_chemical_formula_iupac '[Cd Cl2 (C5 H7 N3 O)2]'
_chemical_formula_moiety 'C10 H14 Cd Cl2 N6 O2'
_chemical_formula_sum 'C10 H14 Cd Cl2 N6 O2'
_chemical_formula_weight 433.57
_chemical_name_systematic
;
Bis[2-amino-6-methylpyrimidin-4(1<i>H</i>)-one-
\k^2^<i>N</i>^3^,<i>O</i>]dichloridocadmium(II)
;
_space_group_IT_number 15
_symmetry_cell_setting monoclinic
_symmetry_space_group_name_Hall '-C 2yc'
_symmetry_space_group_name_H-M 'C 1 2/c 1'
_atom_sites_solution_hydrogens geom
_atom_sites_solution_primary direct
_atom_sites_solution_secondary difmap
_audit_creation_method SHELXL97
_cell_angle_alpha 90.00
_cell_angle_beta 106.1333(11)
_cell_angle_gamma 90.00
_cell_formula_units_Z 8
_cell_length_a 17.4204(5)
_cell_length_b 7.5467(2)
_cell_length_c 25.4422(6)
_cell_measurement_reflns_used 9775
_cell_measurement_temperature 293(2)
_cell_measurement_theta_max 29.2884
_cell_measurement_theta_min 2.9610
_cell_volume 3213.07(15)
_computing_cell_refinement 'SAINT (Bruker, 2003)'
_computing_data_collection 'APEX2 (Bruker, 2003)'
_computing_data_reduction 'SAINT (Bruker, 2003)'
_computing_molecular_graphics 'PLATON (Spek, 2009)'
_computing_publication_material 'SHELXL97 (Sheldrick, 2008)'
_computing_structure_refinement 'SHELXL97 (Sheldrick, 2008)'
_computing_structure_solution 'SHELXS97 (Sheldrick, 2008)'
_diffrn_ambient_temperature 293(2)
_diffrn_measured_fraction_theta_full 1.000
_diffrn_measured_fraction_theta_max 0.999
_diffrn_measurement_device_type 'Bruker APEXII CCD area-detector'
_diffrn_measurement_method '\f and \w scans'
_diffrn_radiation_monochromator graphite
_diffrn_radiation_source 'fine-focus sealed tube'
_diffrn_radiation_type MoK\a
_diffrn_radiation_wavelength 0.71073
_diffrn_reflns_av_R_equivalents 0.0332
_diffrn_reflns_av_sigmaI/netI 0.0173
_diffrn_reflns_limit_h_max 24
_diffrn_reflns_limit_h_min -24
_diffrn_reflns_limit_k_max 10
_diffrn_reflns_limit_k_min -10
_diffrn_reflns_limit_l_max 35
_diffrn_reflns_limit_l_min -35
_diffrn_reflns_number 41891
_diffrn_reflns_theta_full 25.00
_diffrn_reflns_theta_max 29.54
_diffrn_reflns_theta_min 1.67
_diffrn_standards_number 0
_exptl_absorpt_coefficient_mu 1.704
_exptl_absorpt_correction_T_max 0.801
_exptl_absorpt_correction_T_min 0.676
_exptl_absorpt_correction_type multi-scan
_exptl_absorpt_process_details '(SADABS; Sheldrick, 2003)'
_exptl_crystal_colour colourless
_exptl_crystal_density_diffrn 1.793
_exptl_crystal_density_method 'not measured'
_exptl_crystal_description 'flat prism'
_exptl_crystal_F_000 1712
_exptl_crystal_size_max 0.32
_exptl_crystal_size_mid 0.20
_exptl_crystal_size_min 0.13
_refine_diff_density_max 0.735
_refine_diff_density_min -1.056
_refine_ls_extinction_method none
_refine_ls_goodness_of_fit_ref 1.265
_refine_ls_hydrogen_treatment constr
_refine_ls_matrix_type full
_refine_ls_number_parameters 190
_refine_ls_number_reflns 4494
_refine_ls_number_restraints 0
_refine_ls_restrained_S_all 1.265
_refine_ls_R_factor_all 0.0351
_refine_ls_R_factor_gt 0.0227
_refine_ls_shift/su_max 0.000
_refine_ls_shift/su_mean 0.000
_refine_ls_structure_factor_coef Fsqd
_refine_ls_weighting_details 'calc w=1/[\s^2^(Fo^2^)+(0.0634P)^2^+0.0986P] where P=(Fo^2^+2Fc^2^)/3'
_refine_ls_weighting_scheme calc
_refine_ls_wR_factor_gt 0.0778
_refine_ls_wR_factor_ref 0.1075
_reflns_number_gt 3924
_reflns_number_total 4494
_reflns_threshold_expression I>2\s(I)
_cod_data_source_file zs2058.cif
_cod_data_source_block I
_cod_original_sg_symbol_H-M 'C 2/c'
_cod_database_code 2228189
_cod_database_fobs_code 2228189

loop_
_symmetry_equiv_pos_as_xyz
'x, y, z'
'-x, y, -z+1/2'
'x+1/2, y+1/2, z'
'-x+1/2, y+1/2, -z+1/2'
'-x, -y, -z'
'x, -y, z-1/2'
'-x+1/2, -y+1/2, -z'
'x+1/2, -y+1/2, z-1/2'

loop_
_atom_site_type_symbol
_atom_site_label
_atom_site_fract_x
_atom_site_fract_y
_atom_site_fract_z
_atom_site_U_iso_or_equiv
_atom_site_adp_type
_atom_site_calc_flag
_atom_site_refinement_flags
_atom_site_occupancy
_atom_site_disorder_assembly
_atom_site_disorder_group
Cd Cd1 0.049831(10) 0.66207(2) 0.118222(6) 0.03647(9) Uani d . 1 . .
Cl Cl2 0.14243(4) 0.55912(10) 0.06682(3) 0.05302(18) Uani d . 1 . .
Cl Cl3 0.00058(5) 0.38970(10) 0.15353(3) 0.05174(18) Uani d . 1 . .
O O2 0.11698(14) 0.9762(3) 0.13204(7) 0.0528(5) Uani d . 1 . .
N N1 0.10788(13) 0.7995(3) 0.19965(8) 0.0359(4) Uani d . 1 . .
N N5 0.13746(13) 0.9069(3) 0.28892(8) 0.0403(5) Uani d . 1 . .
H H5 0.1385 0.8886 0.3225 0.048 Uiso calc R 1 . .
N N6 0.09525(17) 0.6185(3) 0.26931(9) 0.0538(6) Uani d . 1 . .
H H6A 0.0802 0.5332 0.2463 0.065 Uiso calc R 1 . .
H H6B 0.0986 0.6023 0.3033 0.065 Uiso calc R 1 . .
C C2 0.12795(15) 0.9609(3) 0.18243(9) 0.0383(5) Uani d . 1 . .
C C3 0.15860(17) 1.0967(3) 0.22184(10) 0.0432(6) Uani d . 1 . .
H H3 0.1770 1.2029 0.2113 0.052 Uiso calc R 1 . .
C C4 0.16041(15) 1.0686(3) 0.27419(10) 0.0381(5) Uani d . 1 . .
C C6 0.11331(14) 0.7758(4) 0.25216(9) 0.0365(5) Uani d . 1 . .
C C7 0.1859(2) 1.2017(4) 0.31928(12) 0.0556(7) Uani d . 1 . .
H H7A 0.1992 1.3112 0.3047 0.083 Uiso calc R 1 . .
H H7B 0.2319 1.1580 0.3465 0.083 Uiso calc R 1 . .
H H7C 0.1431 1.2213 0.3356 0.083 Uiso calc R 1 . .
O O2A -0.08881(13) 0.8086(3) 0.12328(7) 0.0480(5) Uani d . 1 . .
N N1A -0.04596(12) 0.7847(3) 0.04894(7) 0.0329(4) Uani d . 1 . .
N N5A -0.12319(13) 0.8922(3) -0.03495(8) 0.0358(4) Uani d . 1 . .
H H5A -0.1284 0.9100 -0.0692 0.043 Uiso calc R 1 . .
N N6A 0.00074(14) 0.7722(3) -0.02733(9) 0.0439(5) Uani d . 1 . .
H H6A1 0.0447 0.7261 -0.0080 0.053 Uiso calc R 1 . .
H H6A2 -0.0063 0.7913 -0.0617 0.053 Uiso calc R 1 . .
C C2A -0.10327(16) 0.8387(3) 0.07295(10) 0.0352(5) Uani d . 1 . .
C C3A -0.17409(16) 0.9202(4) 0.04057(10) 0.0416(5) Uani d . 1 . .
H H3A -0.2138 0.9565 0.0562 0.050 Uiso calc R 1 . .
C C4A -0.18262(14) 0.9439(3) -0.01337(10) 0.0382(5) Uani d . 1 . .
C C6A -0.05619(15) 0.8137(3) -0.00417(9) 0.0334(5) Uani d . 1 . .
C C7A -0.25489(18) 1.0267(4) -0.05236(12) 0.0544(7) Uani d . 1 . .
H H7A1 -0.2961 1.0418 -0.0343 0.082 Uiso calc R 1 . .
H H7A2 -0.2740 0.9512 -0.0836 0.082 Uiso calc R 1 . .
H H7A3 -0.2407 1.1401 -0.0640 0.082 Uiso calc R 1 . .

loop_
_atom_site_aniso_label
_atom_site_aniso_U_11
_atom_site_aniso_U_22
_atom_site_aniso_U_33
_atom_site_aniso_U_12
_atom_site_aniso_U_13
_atom_site_aniso_U_23
Cd1 0.03843(13) 0.04544(14) 0.02572(12) 0.00425(7) 0.00919(8) -0.00182(6)
Cl2 0.0401(3) 0.0646(4) 0.0606(4) -0.0029(3) 0.0243(3) -0.0193(3)
Cl3 0.0707(5) 0.0453(3) 0.0463(4) -0.0026(3) 0.0282(4) -0.0019(3)
O2 0.0827(15) 0.0568(11) 0.0220(8) -0.0044(10) 0.0196(9) 0.0058(7)
N1 0.0453(12) 0.0419(10) 0.0224(9) -0.0027(9) 0.0125(8) 0.0001(7)
N5 0.0474(12) 0.0558(12) 0.0186(8) -0.0015(10) 0.0108(8) -0.0001(8)
N6 0.0727(18) 0.0589(13) 0.0322(12) -0.0167(13) 0.0189(12) 0.0060(10)
C2 0.0455(13) 0.0467(13) 0.0234(10) 0.0014(11) 0.0110(10) 0.0034(9)
C3 0.0525(16) 0.0434(13) 0.0336(12) -0.0048(12) 0.0121(11) 0.0021(10)
C4 0.0347(12) 0.0483(13) 0.0298(11) 0.0013(10) 0.0066(9) -0.0026(9)
C6 0.0379(12) 0.0479(12) 0.0262(11) 0.0005(10) 0.0128(9) 0.0057(10)
C7 0.0622(19) 0.0615(16) 0.0383(14) 0.0043(15) 0.0059(13) -0.0127(13)
O2A 0.0588(12) 0.0672(12) 0.0216(8) 0.0185(10) 0.0173(8) 0.0067(7)
N1A 0.0368(10) 0.0419(10) 0.0218(9) 0.0025(8) 0.0112(8) 0.0004(7)
N5A 0.0423(11) 0.0450(10) 0.0194(8) -0.0070(9) 0.0076(8) 0.0030(8)
N6A 0.0480(12) 0.0592(13) 0.0298(10) -0.0047(11) 0.0199(9) -0.0062(10)
C2A 0.0417(13) 0.0421(12) 0.0239(11) 0.0031(9) 0.0127(10) 0.0028(8)
C3A 0.0399(13) 0.0533(14) 0.0346(12) 0.0079(11) 0.0156(10) 0.0093(11)
C4A 0.0364(12) 0.0440(12) 0.0318(12) -0.0039(10) 0.0055(10) 0.0080(9)
C6A 0.0402(13) 0.0391(11) 0.0222(10) -0.0098(9) 0.0110(9) -0.0044(8)
C7A 0.0479(16) 0.0656(18) 0.0435(15) 0.0020(14) 0.0023(13) 0.0191(13)

loop_
_atom_type_symbol
_atom_type_description
_atom_type_scat_dispersion_real
_atom_type_scat_dispersion_imag
_atom_type_scat_source
C C 0.0033 0.0016 'International Tables Vol C Tables 4.2.6.8 and 6.1.1.4'
H H 0.0000 0.0000 'International Tables Vol C Tables 4.2.6.8 and 6.1.1.4'
Cd Cd -0.8075 1.2024 'International Tables Vol C Tables 4.2.6.8 and 6.1.1.4'
Cl Cl 0.1484 0.1585 'International Tables Vol C Tables 4.2.6.8 and 6.1.1.4'
N N 0.0061 0.0033 'International Tables Vol C Tables 4.2.6.8 and 6.1.1.4'
O O 0.0106 0.0060 'International Tables Vol C Tables 4.2.6.8 and 6.1.1.4'

loop_
_geom_angle_atom_site_label_1
_geom_angle_atom_site_label_2
_geom_angle_atom_site_label_3
_geom_angle_site_symmetry_1
_geom_angle_site_symmetry_3
_geom_angle
_geom_angle_publ_flag
Cl2 Cd1 Cl3 . . 105.84(3) ?
Cl2 Cd1 O2 . . 91.30(5) ?
Cl2 Cd1 O2A . . 151.90(4) ?
Cl2 Cd1 N1 . . 115.69(6) ?
Cl2 Cd1 N1A . . 99.51(5) ?
Cl3 Cd1 O2 . . 152.05(4) ?
Cl3 Cd1 O2A . . 85.31(5) ?
Cl3 Cd1 N1 . . 99.07(6) ?
Cl3 Cd1 N1A . . 111.44(6) ?
O2 Cd1 O2A . . 89.71(7) ?
O2 Cd1 N1 . . 53.14(7) ?
O2 Cd1 N1A . . 86.54(7) ?
O2A Cd1 N1 . . 86.97(7) ?
O2A Cd1 N1A . . 52.52(6) ?
N1 Cd1 N1A . . 124.44(8) ?
C2 O2 Cd1 . . 89.39(15) ?
C6 N1 C2 . . 119.2(2) ?
C6 N1 Cd1 . . 137.93(17) ?
C2 N1 Cd1 . . 101.61(14) ?
C6 N5 C4 . . 121.6(2) ?
C6 N5 H5 . . 119.2 ?
C4 N5 H5 . . 119.2 ?
C6 N6 H6A . . 120.0 ?
C6 N6 H6B . . 120.0 ?
H6A N6 H6B . . 120.0 ?
O2 C2 N1 . . 115.5(2) ?
O2 C2 C3 . . 125.1(2) ?
N1 C2 C3 . . 119.4(2) ?
C4 C3 C2 . . 119.0(2) ?
C4 C3 H3 . . 120.5 ?
C2 C3 H3 . . 120.5 ?
C3 C4 N5 . . 119.0(2) ?
C3 C4 C7 . . 125.1(3) ?
N5 C4 C7 . . 115.8(2) ?
N1 C6 N6 . . 119.5(2) ?
N1 C6 N5 . . 121.5(2) ?
N6 C6 N5 . . 118.9(2) ?
C4 C7 H7A . . 109.5 ?
C4 C7 H7B . . 109.5 ?
H7A C7 H7B . . 109.5 ?
C4 C7 H7C . . 109.5 ?
H7A C7 H7C . . 109.5 ?
H7B C7 H7C . . 109.5 ?
C6A N1A C2A . . 119.7(2) ?
C6A N1A Cd1 . . 136.08(17) ?
C2A N1A Cd1 . . 104.22(14) ?
C6A N5A C4A . . 121.7(2) ?
C6A N5A H5A . . 119.1 ?
C4A N5A H5A . . 119.1 ?
C6A N6A H6A1 . . 120.0 ?
C6A N6A H6A2 . . 120.0 ?
H6A1 N6A H6A2 . . 120.0 ?
O2A C2A N1A . . 115.9(2) ?
O2A C2A C3A . . 124.5(2) ?
N1A C2A C3A . . 119.6(2) ?
C4A C3A C2A . . 118.7(2) ?
C4A C3A H3A . . 120.7 ?
C2A C3A H3A . . 120.7 ?
C3A C4A N5A . . 119.5(2) ?
C3A C4A C7A . . 124.1(3) ?
N5A C4A C7A . . 116.4(2) ?
N6A C6A N1A . . 120.5(2) ?
N6A C6A N5A . . 118.7(2) ?
N1A C6A N5A . . 120.8(2) ?
C4A C7A H7A1 . . 109.5 ?
C4A C7A H7A2 . . 109.5 ?
H7A1 C7A H7A2 . . 109.5 ?
C4A C7A H7A3 . . 109.5 ?
H7A1 C7A H7A3 . . 109.5 ?
H7A2 C7A H7A3 . . 109.5 ?

loop_
_geom_bond_atom_site_label_1
_geom_bond_atom_site_label_2
_geom_bond_site_symmetry_2
_geom_bond_distance
_geom_bond_publ_flag
Cd1 N1A . 2.261(2) ?
Cd1 N1 . 2.286(2) ?
Cd1 Cl2 . 2.4674(6) ?
Cd1 Cl3 . 2.4893(7) ?
Cd1 O2 . 2.624(2) ?
Cd1 O2A . 2.692(2) ?
O2 C2 . 1.248(3) ?
N1 C6 . 1.325(3) ?
N1 C2 . 1.372(3) ?
N5 C6 . 1.346(3) ?
N5 C4 . 1.369(3) ?
N5 H5 . 0.8600 ?
N6 C6 . 1.332(3) ?
N6 H6A . 0.8600 ?
N6 H6B . 0.8600 ?
C2 C3 . 1.429(3) ?
C3 C4 . 1.340(3) ?
C3 H3 . 0.9300 ?
C4 C7 . 1.496(4) ?
C7 H7A . 0.9600 ?
C7 H7B . 0.9600 ?
C7 H7C . 0.9600 ?
O2A C2A . 1.255(3) ?
N1A C6A . 1.331(3) ?
N1A C2A . 1.369(3) ?
N5A C6A . 1.348(3) ?
N5A C4A . 1.357(3) ?
N5A H5A . 0.8600 ?
N6A C6A . 1.324(3) ?
N6A H6A1 . 0.8600 ?
N6A H6A2 . 0.8600 ?
C2A C3A . 1.419(4) ?
C3A C4A . 1.351(3) ?
C3A H3A . 0.9300 ?
C4A C7A . 1.505(3) ?
C7A H7A1 . 0.9600 ?
C7A H7A2 . 0.9600 ?
C7A H7A3 . 0.9600 ?

loop_
_geom_hbond_atom_site_label_D
_geom_hbond_atom_site_label_H
_geom_hbond_atom_site_label_A
_geom_hbond_site_symmetry_A
_geom_hbond_distance_DH
_geom_hbond_distance_HA
_geom_hbond_distance_DA
_geom_hbond_angle_DHA
N5 H5 O2A 2 0.86 1.92 2.704(3) 151.1
N6 H6A Cl3 . 0.86 2.62 3.417(3) 155.2
N6 H6B O2A 2 0.86 2.47 3.116(3) 132.1
N6 H6B Cl3 2 0.86 2.80 3.383(2) 126.8
N5A H5A O2 5_575 0.86 1.87 2.692(2) 158.2
N6A H6A1 Cl2 . 0.86 2.51 3.336(3) 160.7
N6A H6A2 Cl3 5_565 0.86 2.73 3.430(2) 139.2

loop_
_geom_torsion_atom_site_label_1
_geom_torsion_atom_site_label_2
_geom_torsion_atom_site_label_3
_geom_torsion_atom_site_label_4
_geom_torsion_site_symmetry_1
_geom_torsion_site_symmetry_2
_geom_torsion_site_symmetry_3
_geom_torsion_site_symmetry_4
_geom_torsion
_geom_torsion_publ_flag
N1A Cd1 O2 C2 . . . . 135.12(17) ?
N1 Cd1 O2 C2 . . . . -3.77(15) ?
Cl2 Cd1 O2 C2 . . . . -125.43(16) ?
Cl3 Cd1 O2 C2 . . . . 3.3(2) ?
N1A Cd1 N1 C6 . . . . 117.1(3) ?
Cl2 Cd1 N1 C6 . . . . -119.4(2) ?
Cl3 Cd1 N1 C6 . . . . -6.8(3) ?
O2 Cd1 N1 C6 . . . . 169.8(3) ?
N1A Cd1 N1 C2 . . . . -49.21(18) ?
Cl2 Cd1 N1 C2 . . . . 74.29(16) ?
Cl3 Cd1 N1 C2 . . . . -173.16(14) ?
O2 Cd1 N1 C2 . . . . 3.50(14) ?
Cd1 O2 C2 N1 . . . . 5.6(2) ?
Cd1 O2 C2 C3 . . . . -174.0(3) ?
C6 N1 C2 O2 . . . . -176.1(2) ?
Cd1 N1 C2 O2 . . . . -6.5(3) ?
C6 N1 C2 C3 . . . . 3.6(4) ?
Cd1 N1 C2 C3 . . . . 173.1(2) ?
O2 C2 C3 C4 . . . . 173.8(3) ?
N1 C2 C3 C4 . . . . -5.8(4) ?
C2 C3 C4 N5 . . . . 4.0(4) ?
C2 C3 C4 C7 . . . . -176.0(3) ?
C6 N5 C4 C3 . . . . 0.1(4) ?
C6 N5 C4 C7 . . . . -179.9(2) ?
C2 N1 C6 N6 . . . . -178.8(2) ?
Cd1 N1 C6 N6 . . . . 16.5(4) ?
C2 N1 C6 N5 . . . . 0.5(4) ?
Cd1 N1 C6 N5 . . . . -164.08(19) ?
C4 N5 C6 N1 . . . . -2.5(4) ?
C4 N5 C6 N6 . . . . 176.9(2) ?
N1 Cd1 N1A C6A . . . . 126.3(2) ?
Cl2 Cd1 N1A C6A . . . . -4.0(2) ?
Cl3 Cd1 N1A C6A . . . . -115.3(2) ?
O2 Cd1 N1A C6A . . . . 86.7(2) ?
N1 Cd1 N1A C2A . . . . -52.71(18) ?
Cl2 Cd1 N1A C2A . . . . 176.92(14) ?
Cl3 Cd1 N1A C2A . . . . 65.63(15) ?
O2 Cd1 N1A C2A . . . . -92.33(15) ?
C6A N1A C2A O2A . . . . -179.1(2) ?
Cd1 N1A C2A O2A . . . . 0.1(3) ?
C6A N1A C2A C3A . . . . 1.9(3) ?
Cd1 N1A C2A C3A . . . . -178.86(19) ?
O2A C2A C3A C4A . . . . -179.5(3) ?
N1A C2A C3A C4A . . . . -0.7(4) ?
C2A C3A C4A N5A . . . . -1.0(4) ?
C2A C3A C4A C7A . . . . 179.4(2) ?
C6A N5A C4A C3A . . . . 1.5(4) ?
C6A N5A C4A C7A . . . . -178.9(2) ?
C2A N1A C6A N6A . . . . 175.9(2) ?
Cd1 N1A C6A N6A . . . . -3.0(4) ?
C2A N1A C6A N5A . . . . -1.5(3) ?
Cd1 N1A C6A N5A . . . . 179.61(17) ?
C4A N5A C6A N6A . . . . -177.6(2) ?
C4A N5A C6A N1A . . . . -0.3(3) ?
